data_1504620
loop_
_publ_author_name
'Wang, Yongfeng'
'Parkin, Sean R.'
'Gierschner, Johannes'
'Watson, Mark D.'

_publ_section_title
;
 Highly fluorinated benzobisbenzothiophenes.
;
_journal_issue 15
_journal_name_full 'Organic letters'
_journal_page_first 3307
_journal_page_last 3310
_journal_paper_doi 10.1021/ol8003468
_journal_volume 10
_journal_year 2008
_chemical_formula_moiety 'C18 H2 F8 S2'
_chemical_formula_sum 'C18 H2 F8 S2'
_chemical_formula_weight 434.34
_chemical_name_systematic
; 
 ? 
;
_space_group_IT_number 14
_symmetry_cell_setting monoclinic
_symmetry_space_group_name_Hall '-P 2ybc'
_symmetry_space_group_name_H-M 'P 1 21/c 1'
_atom_sites_solution_hydrogens geom
_atom_sites_solution_primary direct
_atom_sites_solution_secondary difmap
_audit_creation_method SHELXL-97
_cell_angle_alpha 90.00
_cell_angle_beta 105.221(4)
_cell_angle_gamma 90.00
_cell_formula_units_Z 2
_cell_length_a 10.9828(7)
_cell_length_b 4.5421(3)
_cell_length_c 15.0414(9)
_cell_measurement_reflns_used 3747
_cell_measurement_temperature 90.0(2)
_cell_measurement_theta_max 68.67
_cell_measurement_theta_min 6.10
_cell_volume 724.02(8)
_computing_cell_refinement APEX2
_computing_data_collection 'APEX2 (Bruker-AXS, 2006)'
_computing_data_reduction APEX2
_computing_molecular_graphics 'XP in SHELXTL (Sheldrick, 1994)'
_computing_publication_material
; 
SHELX97-2 (Sheldrick, 1997) and local procedures 
;
_computing_structure_refinement 'SHELXL-97 (Sheldrick, 1997)'
_computing_structure_solution 'SHELXS-97 (Sheldrick, 1997)'
_diffrn_ambient_temperature 90.0(2)
_diffrn_detector_area_resol_mean 18
_diffrn_measured_fraction_theta_full 0.975
_diffrn_measured_fraction_theta_max 0.975
_diffrn_measurement_device_type 'Bruker X8 Proteum diffractometer'
_diffrn_measurement_method '\f and \w scans'
_diffrn_radiation_monochromator 'graded multilayer optics'
_diffrn_radiation_source 'fine-focus rotating anode'
_diffrn_radiation_type CuK\a
_diffrn_radiation_wavelength 1.54178
_diffrn_reflns_av_R_equivalents 0.0000
_diffrn_reflns_av_sigmaI/netI 0.0475
_diffrn_reflns_limit_h_max 12
_diffrn_reflns_limit_h_min -13
_diffrn_reflns_limit_k_max 5
_diffrn_reflns_limit_k_min -5
_diffrn_reflns_limit_l_max 18
_diffrn_reflns_limit_l_min -18
_diffrn_reflns_number 1315
_diffrn_reflns_theta_full 68.70
_diffrn_reflns_theta_max 68.70
_diffrn_reflns_theta_min 4.17
_diffrn_standards_number 0
_exptl_absorpt_coefficient_mu 4.294
_exptl_absorpt_correction_T_max 0.958
_exptl_absorpt_correction_T_min 0.502
_exptl_absorpt_correction_type multi-scan
_exptl_absorpt_process_details 'Sadabs in APEX2 (BrukerAXS, 2006)'
_exptl_crystal_colour yellow
_exptl_crystal_density_diffrn 1.992
_exptl_crystal_density_method 'not measured'
_exptl_crystal_description flake
_exptl_crystal_F_000 428
_exptl_crystal_size_max 0.20
_exptl_crystal_size_mid 0.08
_exptl_crystal_size_min 0.01
_refine_diff_density_max 0.484
_refine_diff_density_min -0.566
_refine_diff_density_rms 0.128
_refine_ls_extinction_method none
_refine_ls_goodness_of_fit_ref 1.150
_refine_ls_hydrogen_treatment constr
_refine_ls_matrix_type full
_refine_ls_number_parameters 185
_refine_ls_number_reflns 1315
_refine_ls_number_restraints 359
_refine_ls_restrained_S_all 1.025
_refine_ls_R_factor_all 0.1196
_refine_ls_R_factor_gt 0.0871
_refine_ls_shift/su_max 0.000
_refine_ls_shift/su_mean 0.000
_refine_ls_structure_factor_coef Fsqd
_refine_ls_weighting_details 'calc w=1/[\s^2^(Fo^2^)+(0.0231P)^2^+7.9974P] where P=(Fo^2^+2Fc^2^)/3'
_refine_ls_weighting_scheme calc
_refine_ls_wR_factor_gt 0.1962
_refine_ls_wR_factor_ref 0.2211
_reflns_number_gt 996
_reflns_number_total 1315
_reflns_threshold_expression >2\s(I)
_cod_data_source_file ol8003468-file001.cif
_cod_data_source_block x07148t_1c
_cod_original_sg_symbol_H-M 'P 21/c'
_cod_database_code 1504620

loop_
_symmetry_equiv_pos_as_xyz
'x, y, z'
'-x, y+1/2, -z+1/2'
'-x, -y, -z'
'x, -y-1/2, z-1/2'

loop_
_atom_site_label
_atom_site_type_symbol
_atom_site_fract_x
_atom_site_fract_y
_atom_site_fract_z
_atom_site_U_iso_or_equiv
_atom_site_adp_type
_atom_site_occupancy
_atom_site_symmetry_multiplicity
_atom_site_calc_flag
_atom_site_refinement_flags
_atom_site_disorder_group
C1 C -0.0085(8) 0.4119(19) 1.0887(5) 0.0282(15) Uani 0.848(4) 1 d PDU 1
H1 H -0.0143 0.3550 1.1482 0.034 Uiso 0.848(4) 1 calc PR 1
C2 C 0.0848(7) 0.2937(19) 1.0508(5) 0.0279(14) Uani 0.848(4) 1 d PDU 1
C3 C 0.0908(8) 0.388(2) 0.9628(5) 0.0297(15) Uani 0.848(4) 1 d PDU 1
S4 S 0.21254(18) 0.2186(4) 0.92676(13) 0.0338(5) Uani 0.848(4) 1 d PDU 1
C5 C 0.2572(7) 0.022(2) 1.0287(5) 0.0307(14) Uani 0.848(4) 1 d PDU 1
C6 C 0.1815(7) 0.0841(18) 1.0887(5) 0.0288(13) Uani 0.848(4) 1 d PDU 1
C7 C 0.2105(8) -0.0689(18) 1.1719(5) 0.0283(14) Uani 0.848(4) 1 d PDU 1
C8 C 0.3058(8) -0.2642(19) 1.1944(5) 0.0313(14) Uani 0.848(4) 1 d PDU 1
C9 C 0.3807(7) -0.3182(17) 1.1343(5) 0.0327(14) Uani 0.848(4) 1 d PDU 1
C10 C 0.3543(8) -0.173(2) 1.0518(5) 0.0338(14) Uani 0.848(4) 1 d PDU 1
F1 F 0.1370(4) -0.0259(10) 1.2311(3) 0.0358(11) Uani 0.848(4) 1 d PDU 1
F2 F 0.3289(4) -0.4137(10) 1.2741(3) 0.0407(11) Uani 0.848(4) 1 d PDU 1
F3 F 0.4734(4) -0.5121(11) 1.1591(4) 0.0448(12) Uani 0.848(4) 1 d PDU 1
F4 F 0.4246(4) -0.2325(11) 0.9941(3) 0.0424(12) Uani 0.848(4) 1 d PDU 1
C1' C 0.068(5) 0.435(13) 0.939(2) 0.030(5) Uiso 0.152(4) 1 d PDU 2
H1' H 0.1130 0.3796 0.8952 0.036 Uiso 0.152(4) 1 calc PR 2
C2' C 0.099(4) 0.303(11) 1.026(2) 0.030(3) Uiso 0.152(4) 1 d PDU 2
C3' C 0.023(4) 0.366(12) 1.085(2) 0.031(4) Uiso 0.152(4) 1 d PDU 2
S4' S 0.0709(10) 0.185(3) 1.1903(7) 0.039(3) Uiso 0.152(4) 1 d PDU 2
C5' C 0.193(4) 0.018(10) 1.156(2) 0.031(3) Uiso 0.152(4) 1 d PDU 2
C6' C 0.199(4) 0.105(11) 1.068(2) 0.031(3) Uiso 0.152(4) 1 d PDU 2
C7' C 0.298(4) -0.015(11) 1.037(2) 0.033(3) Uiso 0.152(4) 1 d PDU 2
C8' C 0.376(4) -0.221(10) 1.084(2) 0.036(3) Uiso 0.152(4) 1 d PDU 2
C9' C 0.365(3) -0.312(9) 1.1701(19) 0.034(3) Uiso 0.152(4) 1 d PDU 2
C10' C 0.275(3) -0.184(9) 1.205(2) 0.032(3) Uiso 0.152(4) 1 d PDU 2
F1' F 0.300(2) 0.051(6) 0.9494(14) 0.042(5) Uiso 0.152(4) 1 d PDU 2
F2' F 0.468(2) -0.338(6) 1.0517(19) 0.050(5) Uiso 0.152(4) 1 d PDU 2
F3' F 0.449(2) -0.496(6) 1.2194(17) 0.045(5) Uiso 0.152(4) 1 d PDU 2
F4' F 0.268(2) -0.263(6) 1.2889(14) 0.045(5) Uiso 0.152(4) 1 d PDU 2

loop_
_atom_site_aniso_label
_atom_site_aniso_U_11
_atom_site_aniso_U_22
_atom_site_aniso_U_33
_atom_site_aniso_U_23
_atom_site_aniso_U_13
_atom_site_aniso_U_12
C1 0.040(4) 0.019(4) 0.033(3) -0.006(3) 0.021(3) -0.002(3)
C2 0.034(3) 0.025(3) 0.027(3) -0.004(3) 0.014(2) -0.004(2)
C3 0.039(4) 0.027(3) 0.028(3) -0.003(3) 0.016(3) -0.001(3)
S4 0.0443(11) 0.0309(10) 0.0341(10) 0.0006(8) 0.0244(8) 0.0055(8)
C5 0.034(3) 0.027(3) 0.034(3) 0.000(3) 0.015(3) -0.003(3)
C6 0.037(3) 0.024(3) 0.030(3) -0.002(2) 0.015(2) -0.004(2)
C7 0.036(3) 0.026(3) 0.027(3) -0.002(2) 0.014(2) -0.004(2)
C8 0.036(3) 0.030(3) 0.030(3) 0.001(3) 0.012(2) -0.003(2)
C9 0.036(3) 0.027(3) 0.038(3) 0.000(3) 0.016(2) 0.001(2)
C10 0.039(3) 0.031(3) 0.036(3) -0.003(3) 0.017(3) 0.000(3)
F1 0.051(2) 0.032(2) 0.031(2) 0.0024(19) 0.0236(19) 0.002(2)
F2 0.052(3) 0.034(2) 0.039(2) 0.008(2) 0.017(2) 0.002(2)
F3 0.040(2) 0.037(3) 0.059(3) 0.005(2) 0.016(2) 0.009(2)
F4 0.050(3) 0.039(3) 0.048(3) -0.001(2) 0.031(2) 0.010(2)

loop_
_atom_type_symbol
_atom_type_description
_atom_type_scat_dispersion_real
_atom_type_scat_dispersion_imag
_atom_type_scat_source
C C 0.0181 0.0091 'International Tables Vol C Tables 4.2.6.8 and 6.1.1.4'
H H 0.0000 0.0000 'International Tables Vol C Tables 4.2.6.8 and 6.1.1.4'
F F 0.0727 0.0534 'International Tables Vol C Tables 4.2.6.8 and 6.1.1.4'
S S 0.3331 0.5567 'International Tables Vol C Tables 4.2.6.8 and 6.1.1.4'

loop_
_geom_angle_atom_site_label_1
_geom_angle_atom_site_label_2
_geom_angle_atom_site_label_3
_geom_angle
_geom_angle_site_symmetry_1
C3 C1 C2 117.9(7) 3_567
C3 C1 H1 121.1 3_567
C2 C1 H1 121.1 .
C1 C2 C3 118.9(7) .
C1 C2 C6 129.6(7) .
C3 C2 C6 111.4(6) .
C1 C3 C2 123.2(8) 3_567
C1 C3 S4 124.2(6) 3_567
C2 C3 S4 112.6(6) .
C5 S4 C3 90.8(4) .
C10 C5 C6 121.5(7) .
C10 C5 S4 125.7(6) .
C6 C5 S4 112.8(6) .
C7 C6 C5 116.3(7) .
C7 C6 C2 131.4(7) .
C5 C6 C2 112.3(6) .
C8 C7 F1 118.9(7) .
C8 C7 C6 122.3(7) .
F1 C7 C6 118.7(7) .
F2 C8 C7 120.7(7) .
F2 C8 C9 119.0(7) .
C7 C8 C9 120.3(7) .
F3 C9 C10 122.7(7) .
F3 C9 C8 118.4(7) .
C10 C9 C8 118.9(7) .
F4 C10 C5 121.0(7) .
F4 C10 C9 118.2(7) .
C5 C10 C9 120.7(7) .
C3' C1' C2' 121(4) 3_567
C3' C1' H1' 119.3 3_567
C2' C1' H1' 119.3 .
C3' C2' C1' 118(2) .
C3' C2' C6' 111.5(16) .
C1' C2' C6' 130(2) .
C1' C3' C2' 120(3) 3_567
C1' C3' S4' 126(3) 3_567
C2' C3' S4' 113.3(15) .
C5' S4' C3' 90.6(11) .
C10' C5' C6' 120.7(17) .
C10' C5' S4' 126.3(16) .
C6' C5' S4' 113.0(13) .
C7' C6' C5' 116.1(15) .
C7' C6' C2' 132.3(17) .
C5' C6' C2' 111.6(15) .
C8' C7' F1' 119(2) .
C8' C7' C6' 122.8(18) .
F1' C7' C6' 116.9(18) .
F2' C8' C7' 121(2) .
F2' C8' C9' 118.8(19) .
C7' C8' C9' 119.8(18) .
F3' C9' C10' 121.8(18) .
F3' C9' C8' 119.1(18) .
C10' C9' C8' 118.7(17) .
F4' C10' C5' 120.1(19) .
F4' C10' C9' 118.3(18) .
C5' C10' C9' 121.6(17) .

loop_
_geom_bond_atom_site_label_1
_geom_bond_atom_site_label_2
_geom_bond_distance
_geom_bond_site_symmetry_2
C1 C3 1.369(11) 3_567
C1 C2 1.403(9) .
C1 H1 0.9500 .
C2 C3 1.408(10) .
C2 C6 1.429(9) .
C3 C1 1.369(11) 3_567
C3 S4 1.749(8) .
S4 C5 1.729(8) .
C5 C10 1.361(11) .
C5 C6 1.406(10) .
C6 C7 1.393(10) .
C7 C8 1.346(11) .
C7 F1 1.364(8) .
C8 F2 1.342(9) .
C8 C9 1.395(10) .
C9 F3 1.323(8) .
C9 C10 1.368(11) .
C10 F4 1.332(8) .
C1' C3' 1.33(5) 3_567
C1' C2' 1.403(18) .
C1' H1' 0.9500 .
C2' C3' 1.40(2) .
C2' C6' 1.433(17) .
C3' C1' 1.33(5) 3_567
C3' S4' 1.74(2) .
S4' C5' 1.728(17) .
C5' C10' 1.358(19) .
C5' C6' 1.407(19) .
C6' C7' 1.393(18) .
C7' C8' 1.344(19) .
C7' F1' 1.361(18) .
C8' F2' 1.339(18) .
C8' C9' 1.390(19) .
C9' F3' 1.323(17) .
C9' C10' 1.364(18) .
C10' F4' 1.331(18) .

loop_
_geom_torsion_atom_site_label_1
_geom_torsion_atom_site_label_2
_geom_torsion_atom_site_label_3
_geom_torsion_atom_site_label_4
_geom_torsion
_geom_torsion_site_symmetry_1
_geom_torsion_site_symmetry_4
C3 C1 C2 C3 0.9(15) 3_567 .
C3 C1 C2 C6 -180.0(9) 3_567 .
C1 C2 C3 C1 -1.0(16) . 3_567
C6 C2 C3 C1 179.8(9) . 3_567
C1 C2 C3 S4 179.9(7) . .
C6 C2 C3 S4 0.7(10) . .
C1 C3 S4 C5 -179.5(9) 3_567 .
C2 C3 S4 C5 -0.4(8) . .
C3 S4 C5 C10 -179.9(9) . .
C3 S4 C5 C6 0.0(7) . .
C10 C5 C6 C7 -1.0(13) . .
S4 C5 C6 C7 179.1(7) . .
C10 C5 C6 C2 -179.7(8) . .
S4 C5 C6 C2 0.4(10) . .
C1 C2 C6 C7 1.7(17) . .
C3 C2 C6 C7 -179.1(10) . .
C1 C2 C6 C5 -179.8(9) . .
C3 C2 C6 C5 -0.7(11) . .
C5 C6 C7 C8 0.3(13) . .
C2 C6 C7 C8 178.8(9) . .
C5 C6 C7 F1 -177.5(7) . .
C2 C6 C7 F1 0.9(15) . .
F1 C7 C8 F2 -0.3(13) . .
C6 C7 C8 F2 -178.1(8) . .
F1 C7 C8 C9 178.4(7) . .
C6 C7 C8 C9 0.6(14) . .
F2 C8 C9 F3 -1.2(12) . .
C7 C8 C9 F3 -180.0(8) . .
F2 C8 C9 C10 177.8(8) . .
C7 C8 C9 C10 -1.0(13) . .
C6 C5 C10 F4 179.2(8) . .
S4 C5 C10 F4 -0.9(13) . .
C6 C5 C10 C9 0.6(14) . .
S4 C5 C10 C9 -179.5(7) . .
F3 C9 C10 F4 0.6(12) . .
C8 C9 C10 F4 -178.3(8) . .
F3 C9 C10 C5 179.3(8) . .
C8 C9 C10 C5 0.4(13) . .
C3' C1' C2' C3' 6(11) 3_567 .
C3' C1' C2' C6' -174(6) 3_567 .
C1' C2' C3' C1' -6(11) . 3_567
C6' C2' C3' C1' 174(6) . 3_567
C1' C2' C3' S4' 179(5) . .
C6' C2' C3' S4' -1(7) . .
C1' C3' S4' C5' -175(7) 3_567 .
C2' C3' S4' C5' -1(5) . .
C3' S4' C5' C10' -176(6) . .
C3' S4' C5' C6' 2(5) . .
C10' C5' C6' C7' -4(9) . .
S4' C5' C6' C7' 178(4) . .
C10' C5' C6' C2' 176(5) . .
S4' C5' C6' C2' -2(7) . .
C3' C2' C6' C7' -179(7) . .
C1' C2' C6' C7' 2(12) . .
C3' C2' C6' C5' 2(8) . .
C1' C2' C6' C5' -178(6) . .
C5' C6' C7' C8' 6(9) . .
C2' C6' C7' C8' -174(6) . .
C5' C6' C7' F1' 176(5) . .
C2' C6' C7' F1' -4(10) . .
F1' C7' C8' F2' 8(8) . .
C6' C7' C8' F2' 178(5) . .
F1' C7' C8' C9' -173(5) . .
C6' C7' C8' C9' -4(9) . .
F2' C8' C9' F3' 4(8) . .
C7' C8' C9' F3' -174(5) . .
F2' C8' C9' C10' 177(5) . .
C7' C8' C9' C10' -1(9) . .
C6' C5' C10' F4' 179(5) . .
S4' C5' C10' F4' -2(8) . .
C6' C5' C10' C9' -1(9) . .
S4' C5' C10' C9' 177(4) . .
F3' C9' C10' F4' -4(8) . .
C8' C9' C10' F4' -177(5) . .
F3' C9' C10' C5' 176(5) . .
C8' C9' C10' C5' 3(9) . .
